data_7009795
loop_
_publ_author_name
'Henderson, William'
'McCaffrey, Louise J.'
'Nicholson, Brian K.'

_publ_section_title
;
 Synthesis and biological activity of platinum(II) and palladium(II)
 thiosalicylate complexes with mixed ancillary donor ligands
;
_journal_issue 16
_journal_name_full 'Journal of the Chemical Society, Dalton Transactions'
_journal_page_first 2753
_journal_paper_doi 10.1039/b003619f
_journal_year 2000
_chemical_formula_moiety 'C50 H41 N O4 P2 Pt2 S2'
_chemical_formula_sum 'C51.5 H47 N O5.5 P2 Pt2 S2'
_chemical_formula_weight 1284.14
_chemical_name_common
;
Bis(thioslicylato)bis(triphenylphosphine)ammine-di-platinum methanol 
solvate, Compound 5
;
_chemical_name_systematic
; 
 ? 
;
_space_group_IT_number 15
_symmetry_cell_setting monoclinic
_symmetry_space_group_name_Hall '-C 2yc'
_symmetry_space_group_name_H-M 'C 1 2/c 1'
_atom_sites_solution_hydrogens geom
_atom_sites_solution_primary Patterson
_atom_sites_solution_secondary difmap
_audit_creation_method SHELXL-97
_cell_angle_alpha 90.00
_cell_angle_beta 90.062(2)
_cell_angle_gamma 90.00
_cell_formula_units_Z 8
_cell_length_a 31.5133(19)
_cell_length_b 11.2727(6)
_cell_length_c 26.8046(14)
_cell_measurement_temperature 203(2)
_cell_volume 9522.1(9)
_computing_cell_refinement SAINT
_computing_data_collection SAINT
_computing_data_reduction SAINT
_computing_molecular_graphics PLUTO
_computing_publication_material SHELX
_computing_structure_refinement 'SHELXL-97 (Sheldrick, 1997)'
_computing_structure_solution 'SHELXS-97 (Sheldrick, 1990)'
_diffrn_ambient_temperature 203(2)
_diffrn_measured_fraction_theta_full 0.463
_diffrn_measured_fraction_theta_max 0.463
_diffrn_measurement_device_type 'Siemens SMART CCD Diffractometr '
_diffrn_radiation_monochromator graphite
_diffrn_radiation_source 'fine-focus sealed tube'
_diffrn_radiation_type MoK\a
_diffrn_radiation_wavelength 0.71073
_diffrn_reflns_av_R_equivalents 0.0485
_diffrn_reflns_av_sigmaI/netI 0.0499
_diffrn_reflns_limit_h_max 39
_diffrn_reflns_limit_h_min -39
_diffrn_reflns_limit_k_max 14
_diffrn_reflns_limit_k_min 0
_diffrn_reflns_limit_l_max 33
_diffrn_reflns_limit_l_min 0
_diffrn_reflns_number 25267
_diffrn_reflns_theta_full 26.46
_diffrn_reflns_theta_max 26.46
_diffrn_reflns_theta_min 1.29
_exptl_absorpt_coefficient_mu 6.075
_exptl_absorpt_correction_T_max 0.3879
_exptl_absorpt_correction_T_min 0.1734
_exptl_absorpt_correction_type 'empirical (SADABS Sheldrick 1996)'
_exptl_crystal_colour block
_exptl_crystal_density_diffrn 1.792
_exptl_crystal_density_method 'not measured'
_exptl_crystal_description yellow
_exptl_crystal_F_000 5000
_exptl_crystal_size_max 0.51
_exptl_crystal_size_mid 0.30
_exptl_crystal_size_min 0.23
_refine_diff_density_max 2.205
_refine_diff_density_min -1.619
_refine_diff_density_rms 0.161
_refine_ls_extinction_method none
_refine_ls_goodness_of_fit_ref 1.230
_refine_ls_hydrogen_treatment mixed
_refine_ls_matrix_type full
_refine_ls_number_parameters 583
_refine_ls_number_reflns 9574
_refine_ls_number_restraints 0
_refine_ls_restrained_S_all 1.230
_refine_ls_R_factor_all 0.0561
_refine_ls_R_factor_gt 0.0472
_refine_ls_shift/su_max 0.133
_refine_ls_shift/su_mean 0.003
_refine_ls_structure_factor_coef Fsqd
_refine_ls_weighting_details 'w=1/[\s^2^(Fo^2^)+(0.0089P)^2^+118.0046P] where P=(Fo^2^+2Fc^2^)/3'
_refine_ls_weighting_scheme calc
_refine_ls_wR_factor_gt 0.0929
_refine_ls_wR_factor_ref 0.0965
_reflns_number_gt 8492
_reflns_number_total 9574
_reflns_threshold_expression >2sigma(I)
_cod_data_source_file b003619f.txt
_cod_data_source_block lmptn
_cod_depositor_comments
;
The following automatic conversions were performed:

'_refine_ls_weighting_scheme' value 'calc
w=1/[\s^2^(Fo^2^)+(0.0089P)^2^+118.0046P] where P=(Fo^2^+2Fc^2^)/3'
was changed to 'calc'. New tag '_refine_ls_weighting_details' was
created. The value of the new tag was set to
'w=1/[\s^2^(Fo^2^)+(0.0089P)^2^+118.0046P] where P=(Fo^2^+2Fc^2^)/3'.

Automatic conversion script
Id: cif_fix_values 3143 2015-03-26 13:38:13Z robertas 
;
_cod_original_sg_symbol_H-M C2/c
_cod_original_formula_sum 'C51.50 H47 N O5.50 P2 Pt2 S2'
_cod_database_code 7009795

loop_
_symmetry_equiv_pos_as_xyz
'x, y, z'
'-x, y, -z+1/2'
'x+1/2, y+1/2, z'
'-x+1/2, y+1/2, -z+1/2'
'-x, -y, -z'
'x, -y, z-1/2'
'-x+1/2, -y+1/2, -z'
'x+1/2, -y+1/2, z-1/2'

loop_
_atom_site_label
_atom_site_type_symbol
_atom_site_fract_x
_atom_site_fract_y
_atom_site_fract_z
_atom_site_U_iso_or_equiv
_atom_site_adp_type
_atom_site_occupancy
_atom_site_calc_flag
_atom_site_refinement_flags
_atom_site_disorder_assembly
_atom_site_disorder_group
Pt1 Pt 0.635681(8) 0.38407(2) 0.876525(9) 0.02329(8) Uani 1 d . . .
Pt2 Pt 0.589713(8) 0.36581(2) 0.750689(9) 0.02151(7) Uani 1 d . . .
S1 S 0.64515(7) 0.25693(17) 0.94305(7) 0.0389(5) Uani 1 d . . .
S2 S 0.62007(5) 0.49705(15) 0.80471(6) 0.0234(3) Uani 1 d . . .
P1 P 0.65331(6) 0.53428(15) 0.92546(6) 0.0234(4) Uani 1 d . . .
P2 P 0.64567(5) 0.38420(15) 0.70168(6) 0.0237(4) Uani 1 d . . .
N1 N 0.5584(2) 0.2405(6) 0.7089(3) 0.0314(14) Uani 1 d . . .
H1 H 0.546(3) 0.278(8) 0.686(3) 0.050 Uiso 1 d . . .
H2 H 0.543(3) 0.203(8) 0.725(3) 0.050 Uiso 1 d . . .
H3 H 0.576(3) 0.179(8) 0.695(3) 0.050 Uiso 1 d . . .
O11 O 0.62002(16) 0.2321(4) 0.83744(18) 0.0300(11) Uani 1 d . . .
O12 O 0.58276(18) 0.0720(5) 0.8209(2) 0.0404(13) Uani 1 d . . .
O21 O 0.53847(15) 0.3445(4) 0.79753(18) 0.0305(11) Uani 1 d . . .
O22 O 0.49111(16) 0.3868(5) 0.85486(18) 0.0355(12) Uani 1 d . . .
C11 C 0.5938(3) 0.1977(6) 0.9433(3) 0.0392(19) Uani 1 d . . .
C12 C 0.5729(4) 0.1887(8) 0.9895(4) 0.059(3) Uani 1 d . . .
H12 H 0.5868 0.2140 1.0186 0.071 Uiso 1 calc R . .
C13 C 0.5326(4) 0.1439(10) 0.9927(5) 0.078(4) Uani 1 d . . .
H13 H 0.5194 0.1375 1.0240 0.093 Uiso 1 calc R . .
C14 C 0.5113(4) 0.1079(10) 0.9501(5) 0.075(4) Uani 1 d . . .
H14 H 0.4833 0.0799 0.9524 0.090 Uiso 1 calc R . .
C15 C 0.5312(3) 0.1133(8) 0.9048(4) 0.053(2) Uani 1 d . . .
H15 H 0.5169 0.0870 0.8761 0.063 Uiso 1 calc R . .
C16 C 0.5721(3) 0.1568(6) 0.9005(3) 0.0381(18) Uani 1 d . . .
C17 C 0.5928(2) 0.1543(6) 0.8498(3) 0.0316(16) Uani 1 d . . .
C21 C 0.5756(2) 0.5890(6) 0.8191(2) 0.0226(14) Uani 1 d . . .
C22 C 0.5832(2) 0.7105(6) 0.8209(3) 0.0331(17) Uani 1 d . . .
H22 H 0.6102 0.7392 0.8121 0.040 Uiso 1 calc R . .
C23 C 0.5522(3) 0.7901(7) 0.8352(3) 0.043(2) Uani 1 d . . .
H23 H 0.5582 0.8717 0.8369 0.051 Uiso 1 calc R . .
C24 C 0.5123(3) 0.7479(7) 0.8469(4) 0.048(2) Uani 1 d . . .
H24 H 0.4909 0.8009 0.8568 0.058 Uiso 1 calc R . .
C25 C 0.5038(3) 0.6267(7) 0.8442(3) 0.0403(19) Uani 1 d . . .
H25 H 0.4765 0.5991 0.8521 0.048 Uiso 1 calc R . .
C26 C 0.5347(2) 0.5457(6) 0.8301(3) 0.0272(15) Uani 1 d . . .
C27 C 0.5206(2) 0.4182(6) 0.8283(2) 0.0253(14) Uani 1 d . . .
C31 C 0.7004(2) 0.5130(6) 0.9633(3) 0.0280(15) Uani 1 d . . .
C32 C 0.7107(2) 0.5945(6) 1.0006(3) 0.0324(16) Uani 1 d . . .
H32 H 0.6928 0.6599 1.0062 0.039 Uiso 1 calc R . .
C33 C 0.7467(2) 0.5800(7) 1.0292(3) 0.0367(18) Uani 1 d . . .
H33 H 0.7534 0.6358 1.0541 0.044 Uiso 1 calc R . .
C34 C 0.7732(2) 0.4831(7) 1.0214(3) 0.0381(18) Uani 1 d . . .
H34 H 0.7973 0.4722 1.0416 0.046 Uiso 1 calc R . .
C35 C 0.7640(2) 0.4034(7) 0.9842(3) 0.0360(18) Uani 1 d . . .
H35 H 0.7821 0.3384 0.9789 0.043 Uiso 1 calc R . .
C36 C 0.7284(2) 0.4175(7) 0.9542(3) 0.0317(16) Uani 1 d . . .
H36 H 0.7229 0.3639 0.9281 0.038 Uiso 1 calc R . .
C41 C 0.6101(2) 0.5586(6) 0.9689(3) 0.0289(16) Uani 1 d . . .
C42 C 0.5736(2) 0.6139(7) 0.9529(3) 0.0363(18) Uani 1 d . . .
H42 H 0.5723 0.6449 0.9203 0.044 Uiso 1 calc R . .
C43 C 0.5386(3) 0.6245(9) 0.9841(3) 0.048(2) Uani 1 d . . .
H43 H 0.5142 0.6643 0.9729 0.057 Uiso 1 calc R . .
C44 C 0.5397(3) 0.5767(9) 1.0315(3) 0.052(2) Uani 1 d . . .
H44 H 0.5163 0.5846 1.0530 0.062 Uiso 1 calc R . .
C45 C 0.5756(3) 0.5170(9) 1.0467(3) 0.051(2) Uani 1 d . . .
H45 H 0.5764 0.4822 1.0786 0.061 Uiso 1 calc R . .
C46 C 0.6105(3) 0.5076(8) 1.0159(3) 0.0396(19) Uani 1 d . . .
H46 H 0.6347 0.4664 1.0269 0.048 Uiso 1 calc R . .
C51 C 0.6644(2) 0.6787(6) 0.8968(2) 0.0234(14) Uani 1 d . . .
C52 C 0.6480(2) 0.7843(6) 0.9145(3) 0.0304(16) Uani 1 d . . .
H52 H 0.6309 0.7853 0.9432 0.036 Uiso 1 calc R . .
C53 C 0.6572(3) 0.8895(7) 0.8891(3) 0.043(2) Uani 1 d . . .
H53 H 0.6456 0.9614 0.9005 0.052 Uiso 1 calc R . .
C54 C 0.6829(3) 0.8896(8) 0.8475(3) 0.046(2) Uani 1 d . . .
H54 H 0.6889 0.9611 0.8308 0.055 Uiso 1 calc R . .
C55 C 0.6999(3) 0.7839(8) 0.8305(3) 0.042(2) Uani 1 d . . .
H55 H 0.7178 0.7839 0.8024 0.050 Uiso 1 calc R . .
C56 C 0.6908(2) 0.6777(7) 0.8547(3) 0.0305(16) Uani 1 d . . .
H56 H 0.7022 0.6059 0.8428 0.037 Uiso 1 calc R . .
C61 C 0.6478(2) 0.5234(6) 0.6674(3) 0.0274(15) Uani 1 d . . .
C62 C 0.6798(3) 0.5414(7) 0.6315(3) 0.0361(18) Uani 1 d . . .
H62 H 0.7003 0.4823 0.6261 0.043 Uiso 1 calc R . .
C63 C 0.6811(3) 0.6439(7) 0.6045(3) 0.045(2) Uani 1 d . . .
H63 H 0.7031 0.6564 0.5814 0.054 Uiso 1 calc R . .
C64 C 0.6500(3) 0.7296(8) 0.6109(3) 0.049(2) Uani 1 d . . .
H64 H 0.6504 0.7989 0.5914 0.059 Uiso 1 calc R . .
C65 C 0.6184(3) 0.7127(7) 0.6461(3) 0.045(2) Uani 1 d . . .
H65 H 0.5973 0.7709 0.6505 0.054 Uiso 1 calc R . .
C66 C 0.6176(2) 0.6105(7) 0.6747(3) 0.0343(17) Uani 1 d . . .
H66 H 0.5965 0.6004 0.6992 0.041 Uiso 1 calc R . .
C71 C 0.6511(2) 0.2764(6) 0.6511(3) 0.0273(15) Uani 1 d . . .
C72 C 0.6182(2) 0.2696(7) 0.6167(3) 0.0334(17) Uani 1 d . . .
H72 H 0.5940 0.3175 0.6206 0.040 Uiso 1 calc R . .
C73 C 0.6211(3) 0.1921(8) 0.5767(3) 0.043(2) Uani 1 d . . .
H73 H 0.5987 0.1868 0.5537 0.052 Uiso 1 calc R . .
C74 C 0.6567(3) 0.1230(8) 0.5706(3) 0.052(2) Uani 1 d . . .
H74 H 0.6586 0.0708 0.5434 0.062 Uiso 1 calc R . .
C75 C 0.6894(3) 0.1305(8) 0.6045(3) 0.047(2) Uani 1 d . . .
H75 H 0.7137 0.0833 0.6002 0.056 Uiso 1 calc R . .
C76 C 0.6869(2) 0.2063(7) 0.6446(3) 0.0365(18) Uani 1 d . . .
H76 H 0.7094 0.2106 0.6676 0.044 Uiso 1 calc R . .
C81 C 0.6944(2) 0.3771(6) 0.7388(2) 0.0263(14) Uani 1 d . . .
C82 C 0.7234(2) 0.4701(7) 0.7409(3) 0.0300(16) Uani 1 d . . .
H82 H 0.7199 0.5370 0.7204 0.036 Uiso 1 calc R . .
C83 C 0.7576(3) 0.4636(8) 0.7736(3) 0.041(2) Uani 1 d . . .
H83 H 0.7776 0.5254 0.7748 0.050 Uiso 1 calc R . .
C84 C 0.7621(3) 0.3663(8) 0.8043(3) 0.044(2) Uani 1 d . . .
H84 H 0.7851 0.3628 0.8267 0.052 Uiso 1 calc R . .
C85 C 0.7337(2) 0.2749(7) 0.8026(3) 0.0372(18) Uani 1 d . . .
H85 H 0.7372 0.2090 0.8237 0.045 Uiso 1 calc R . .
C86 C 0.6997(2) 0.2794(7) 0.7697(3) 0.0361(18) Uani 1 d . . .
H86 H 0.6802 0.2162 0.7684 0.043 Uiso 1 calc R . .
O91 O 0.1299(2) 0.4312(5) 0.2370(2) 0.0565(17) Uani 1 d . . .
C91 C 0.1241(3) 0.5434(9) 0.2157(4) 0.063(3) Uani 1 d . . .
O92 O 0.0071(4) 0.4409(12) 0.2719(5) 0.093(4) Uiso 0.67 d P . .
C92 C 0.0000 0.539(2) 0.2500 0.056(5) Uiso 0.66 d SP . .

loop_
_atom_site_aniso_label
_atom_site_aniso_U_11
_atom_site_aniso_U_22
_atom_site_aniso_U_33
_atom_site_aniso_U_23
_atom_site_aniso_U_13
_atom_site_aniso_U_12
Pt1 0.02621(14) 0.02082(13) 0.02284(13) -0.00032(10) -0.00194(10) -0.00163(10)
Pt2 0.02064(13) 0.02295(13) 0.02095(13) -0.00164(10) 0.00054(9) -0.00106(10)
S1 0.0523(12) 0.0298(10) 0.0346(10) 0.0072(8) -0.0111(9) -0.0031(9)
S2 0.0249(9) 0.0239(8) 0.0214(8) -0.0011(7) 0.0015(6) -0.0031(7)
P1 0.0277(9) 0.0230(8) 0.0195(8) 0.0002(7) -0.0009(7) -0.0019(7)
P2 0.0232(9) 0.0258(9) 0.0221(8) -0.0011(7) 0.0008(7) 0.0002(7)
N1 0.032(4) 0.028(3) 0.034(4) -0.007(3) 0.002(3) -0.004(3)
O11 0.038(3) 0.021(2) 0.031(3) -0.004(2) 0.001(2) -0.004(2)
O12 0.049(3) 0.028(3) 0.044(3) -0.006(2) -0.005(3) -0.008(2)
O21 0.030(3) 0.032(3) 0.030(3) -0.003(2) 0.010(2) -0.008(2)
O22 0.032(3) 0.045(3) 0.030(3) -0.003(2) 0.017(2) -0.016(2)
C11 0.057(5) 0.023(4) 0.038(4) 0.007(3) 0.006(4) 0.000(4)
C12 0.085(8) 0.045(5) 0.046(5) 0.004(4) 0.017(5) -0.011(5)
C13 0.097(9) 0.058(7) 0.079(8) 0.011(6) 0.039(8) -0.006(6)
C14 0.061(7) 0.059(7) 0.105(10) 0.026(7) 0.038(7) -0.010(5)
C15 0.055(6) 0.040(5) 0.063(6) 0.003(4) 0.008(5) -0.002(4)
C16 0.041(5) 0.023(4) 0.050(5) 0.004(3) 0.004(4) -0.006(3)
C17 0.034(4) 0.026(4) 0.035(4) 0.004(3) -0.009(3) 0.004(3)
C21 0.023(3) 0.020(3) 0.026(3) 0.000(3) -0.004(3) -0.002(3)
C22 0.031(4) 0.027(4) 0.041(4) 0.003(3) -0.005(3) -0.005(3)
C23 0.043(5) 0.022(4) 0.062(6) 0.003(4) -0.004(4) 0.004(3)
C24 0.038(5) 0.031(4) 0.076(7) -0.004(4) 0.001(4) 0.009(4)
C25 0.029(4) 0.040(4) 0.052(5) 0.001(4) -0.001(4) -0.001(3)
C26 0.027(4) 0.029(4) 0.026(4) 0.002(3) -0.001(3) 0.002(3)
C27 0.026(4) 0.028(3) 0.021(3) -0.003(3) -0.004(3) -0.005(3)
C31 0.031(4) 0.031(4) 0.023(3) 0.002(3) -0.003(3) -0.002(3)
C32 0.038(4) 0.026(4) 0.033(4) -0.003(3) 0.001(3) -0.001(3)
C33 0.039(4) 0.039(4) 0.032(4) -0.003(3) -0.007(3) -0.011(4)
C34 0.027(4) 0.045(5) 0.043(5) 0.009(4) -0.010(3) -0.007(3)
C35 0.025(4) 0.038(4) 0.045(5) 0.007(4) -0.004(3) 0.000(3)
C36 0.035(4) 0.031(4) 0.029(4) 0.005(3) 0.004(3) -0.001(3)
C41 0.031(4) 0.033(4) 0.023(3) -0.008(3) 0.005(3) -0.008(3)
C42 0.031(4) 0.048(5) 0.030(4) -0.006(4) 0.006(3) -0.003(4)
C43 0.024(4) 0.072(6) 0.047(5) -0.010(5) 0.000(4) -0.001(4)
C44 0.043(5) 0.081(7) 0.031(4) -0.012(4) 0.015(4) -0.021(5)
C45 0.062(6) 0.066(6) 0.025(4) 0.005(4) 0.005(4) -0.019(5)
C46 0.040(5) 0.048(5) 0.030(4) 0.000(4) 0.000(3) -0.010(4)
C51 0.023(3) 0.026(3) 0.021(3) 0.002(3) -0.004(3) -0.003(3)
C52 0.033(4) 0.028(4) 0.030(4) 0.003(3) -0.008(3) 0.002(3)
C53 0.047(5) 0.028(4) 0.055(5) -0.006(4) -0.016(4) -0.001(4)
C54 0.041(5) 0.038(5) 0.059(6) 0.017(4) -0.014(4) -0.013(4)
C55 0.031(4) 0.049(5) 0.045(5) 0.011(4) 0.001(4) -0.013(4)
C56 0.026(4) 0.030(4) 0.036(4) 0.005(3) -0.003(3) 0.002(3)
C61 0.027(4) 0.029(4) 0.026(4) -0.002(3) -0.002(3) -0.004(3)
C62 0.047(5) 0.036(4) 0.026(4) 0.004(3) 0.002(3) -0.002(4)
C63 0.059(6) 0.040(5) 0.034(4) 0.010(4) 0.006(4) -0.012(4)
C64 0.074(7) 0.035(5) 0.039(5) 0.013(4) -0.003(4) -0.013(4)
C65 0.053(5) 0.033(4) 0.050(5) 0.002(4) -0.008(4) 0.005(4)
C66 0.038(4) 0.033(4) 0.032(4) 0.001(3) -0.001(3) 0.000(3)
C71 0.030(4) 0.029(4) 0.024(3) -0.002(3) 0.004(3) -0.001(3)
C72 0.032(4) 0.036(4) 0.032(4) -0.003(3) -0.001(3) 0.008(3)
C73 0.043(5) 0.052(5) 0.034(4) -0.011(4) -0.004(4) 0.001(4)
C74 0.067(6) 0.047(5) 0.042(5) -0.021(4) 0.011(4) 0.004(5)
C75 0.046(5) 0.041(5) 0.054(5) -0.017(4) 0.007(4) 0.012(4)
C76 0.033(4) 0.040(4) 0.036(4) -0.007(4) 0.005(3) -0.001(3)
C81 0.023(3) 0.032(4) 0.024(3) -0.005(3) 0.000(3) 0.005(3)
C82 0.022(4) 0.033(4) 0.035(4) 0.001(3) 0.003(3) -0.003(3)
C83 0.034(4) 0.044(5) 0.046(5) -0.012(4) 0.003(4) -0.002(4)
C84 0.032(4) 0.061(6) 0.037(4) -0.010(4) -0.004(3) 0.007(4)
C85 0.027(4) 0.044(5) 0.040(4) 0.005(4) -0.004(3) 0.009(3)
C86 0.029(4) 0.042(4) 0.037(4) -0.008(4) -0.001(3) -0.001(3)
O91 0.072(4) 0.035(3) 0.062(4) 0.007(3) 0.016(3) 0.004(3)
C91 0.070(7) 0.044(5) 0.076(7) 0.018(5) 0.002(6) 0.007(5)

loop_
_atom_type_symbol
_atom_type_description
_atom_type_scat_dispersion_real
_atom_type_scat_dispersion_imag
_atom_type_scat_source
C C 0.0033 0.0016 'International Tables Vol C Tables 4.2.6.8 and 6.1.1.4'
H H 0.0000 0.0000 'International Tables Vol C Tables 4.2.6.8 and 6.1.1.4'
N N 0.0061 0.0033 'International Tables Vol C Tables 4.2.6.8 and 6.1.1.4'
O O 0.0106 0.0060 'International Tables Vol C Tables 4.2.6.8 and 6.1.1.4'
P P 0.1023 0.0942 'International Tables Vol C Tables 4.2.6.8 and 6.1.1.4'
Pt Pt -1.7033 8.3905 'International Tables Vol C Tables 4.2.6.8 and 6.1.1.4'
S S 0.1246 0.1234 'International Tables Vol C Tables 4.2.6.8 and 6.1.1.4'

loop_
_geom_angle_atom_site_label_1
_geom_angle_atom_site_label_2
_geom_angle_atom_site_label_3
_geom_angle
_geom_angle_site_symmetry_1
_geom_angle_site_symmetry_3
_geom_angle_publ_flag
O11 Pt1 P1 173.83(14) . . ?
O11 Pt1 S1 84.69(15) . . ?
P1 Pt1 S1 89.14(7) . . ?
O11 Pt1 S2 89.11(14) . . ?
P1 Pt1 S2 97.04(6) . . ?
S1 Pt1 S2 173.04(7) . . ?
N1 Pt2 O21 82.8(2) . . ?
N1 Pt2 P2 97.1(2) . . ?
O21 Pt2 P2 178.24(15) . . ?
N1 Pt2 S2 173.4(2) . . ?
O21 Pt2 S2 90.98(14) . . ?
P2 Pt2 S2 88.98(6) . . ?
C11 S1 Pt1 97.0(3) . . ?
C11 S1 C12 27.3(4) . . ?
Pt1 S1 C12 115.0(2) . . ?
C11 S1 C16 24.5(3) . . ?
Pt1 S1 C16 80.26(17) . . ?
C12 S1 C16 51.8(3) . . ?
C11 S1 O11 73.8(3) . . ?
Pt1 S1 O11 44.23(9) . . ?
C12 S1 O11 100.9(3) . . ?
C16 S1 O11 49.68(19) . . ?
C11 S1 P1 116.8(3) . . ?
Pt1 S1 P1 44.21(5) . . ?
C12 S1 P1 114.6(2) . . ?
C16 S1 P1 113.77(17) . . ?
O11 S1 P1 88.44(11) . . ?
C11 S1 C36 166.6(3) . . ?
Pt1 S1 C36 80.01(14) . . ?
C12 S1 C36 143.8(3) . . ?
C16 S1 C36 159.7(2) . . ?
O11 S1 C36 111.26(17) . . ?
P1 S1 C36 52.41(14) . . ?
C11 S1 C17 52.5(3) . . ?
Pt1 S1 C17 63.65(13) . . ?
C12 S1 C17 79.8(3) . . ?
C16 S1 C17 28.1(2) . . ?
O11 S1 C17 23.33(16) . . ?
P1 S1 C17 106.35(14) . . ?
C36 S1 C17 134.2(2) . . ?
C11 S1 C31 142.4(3) . . ?
Pt1 S1 C31 70.29(12) . . ?
C12 S1 C31 126.6(2) . . ?
C16 S1 C31 145.4(2) . . ?
O11 S1 C31 111.63(15) . . ?
P1 S1 C31 31.65(12) . . ?
C36 S1 C31 24.40(18) . . ?
C17 S1 C31 133.64(18) . . ?
C11 S1 S2 93.9(3) . . ?
Pt1 S1 S2 3.52(3) . . ?
C12 S1 S2 112.9(2) . . ?
C16 S1 S2 76.83(17) . . ?
O11 S1 S2 41.12(9) . . ?
P1 S1 S2 47.36(4) . . ?
C36 S1 S2 83.36(14) . . ?
C17 S1 S2 60.20(13) . . ?
C31 S1 S2 73.80(12) . . ?
C21 S2 Pt2 100.7(2) . . ?
C21 S2 Pt1 107.5(2) . . ?
Pt2 S2 Pt1 104.77(7) . . ?
C21 S2 C22 27.4(3) . . ?
Pt2 S2 C22 119.90(17) . . ?
Pt1 S2 C22 116.00(17) . . ?
C21 S2 C26 24.4(2) . . ?
Pt2 S2 C26 83.12(15) . . ?
Pt1 S2 C26 96.06(15) . . ?
C22 S2 C26 51.8(2) . . ?
C21 S2 O21 71.6(2) . . ?
Pt2 S2 O21 41.66(9) . . ?
Pt1 S2 O21 85.61(11) . . ?
C22 S2 O21 98.45(19) . . ?
C26 S2 O21 48.20(17) . . ?
C21 S2 O11 119.7(2) . . ?
Pt2 S2 O11 63.64(10) . . ?
Pt1 S2 O11 41.62(9) . . ?
C22 S2 O11 143.84(19) . . ?
C26 S2 O11 96.73(17) . . ?
O21 S2 O11 58.96(14) . . ?
C21 S2 P2 128.7(2) . . ?
Pt2 S2 P2 44.60(4) . . ?
Pt1 S2 P2 116.38(7) . . ?
C22 S2 P2 127.61(17) . . ?
C26 S2 P2 122.30(16) . . ?
O21 S2 P2 86.25(10) . . ?
O11 S2 P2 81.93(10) . . ?
C21 S2 C81 158.5(3) . . ?
Pt2 S2 C81 71.65(13) . . ?
Pt1 S2 C81 93.99(13) . . ?
C22 S2 C81 140.4(2) . . ?
C26 S2 C81 154.5(2) . . ?
O21 S2 C81 109.62(16) . . ?
O11 S2 C81 75.73(16) . . ?
P2 S2 C81 33.32(13) . . ?
C21 S2 C56 94.8(3) . . ?
Pt2 S2 C56 160.11(14) . . ?
Pt1 S2 C56 82.07(13) . . ?
C22 S2 C56 71.1(2) . . ?
C26 S2 C56 115.1(2) . . ?
O21 S2 C56 158.00(16) . . ?
O11 S2 C56 118.56(16) . . ?
P2 S2 C56 115.57(14) . . ?
C81 S2 C56 89.43(18) . . ?
C21 S2 C27 51.2(2) . . ?
Pt2 S2 C27 63.35(12) . . ?
Pt1 S2 C27 84.06(13) . . ?
C22 S2 C27 78.6(2) . . ?
C26 S2 C27 26.84(18) . . ?
O21 S2 C27 23.03(14) . . ?
O11 S2 C27 71.87(16) . . ?
P2 S2 C27 107.56(13) . . ?
C81 S2 C27 132.63(18) . . ?
C56 S2 C27 136.49(18) . . ?
C21 S2 P1 88.0(2) . . ?
Pt2 S2 P1 143.81(7) . . ?
Pt1 S2 P1 39.85(4) . . ?
C22 S2 P1 82.58(17) . . ?
C26 S2 P1 92.22(15) . . ?
O21 S2 P1 112.30(10) . . ?
O11 S2 P1 81.47(10) . . ?
P2 S2 P1 143.14(7) . . ?
C81 S2 P1 110.28(13) . . ?
C56 S2 P1 48.39(13) . . ?
C27 S2 P1 98.11(13) . . ?
C31 P1 C41 106.0(3) . . ?
C31 P1 C51 101.2(3) . . ?
C41 P1 C51 106.2(3) . . ?
C31 P1 Pt1 115.8(2) . . ?
C41 P1 Pt1 107.9(2) . . ?
C51 P1 Pt1 118.6(2) . . ?
C31 P1 S1 81.5(2) . . ?
C41 P1 S1 89.6(2) . . ?
C51 P1 S1 162.3(2) . . ?
Pt1 P1 S1 46.64(5) . . ?
C31 P1 S2 139.6(2) . . ?
C41 P1 S2 113.3(2) . . ?
C51 P1 S2 76.8(2) . . ?
Pt1 P1 S2 43.11(4) . . ?
S1 P1 S2 89.71(6) . . ?
C61 P2 C71 101.3(3) . . ?
C61 P2 C81 106.2(3) . . ?
C71 P2 C81 107.1(3) . . ?
C61 P2 Pt2 114.3(2) . . ?
C71 P2 Pt2 117.0(2) . . ?
C81 P2 Pt2 110.0(2) . . ?
C61 P2 S2 96.0(2) . . ?
C71 P2 S2 160.6(2) . . ?
C81 P2 S2 75.9(2) . . ?
Pt2 P2 S2 46.42(4) . . ?
C17 O11 Pt1 126.9(5) . . ?
C17 O11 S1 89.7(4) . . ?
Pt1 O11 S1 51.09(11) . . ?
C17 O11 S2 137.4(4) . . ?
Pt1 O11 S2 49.27(10) . . ?
S1 O11 S2 100.31(14) . . ?
C27 O21 Pt2 130.7(4) . . ?
C27 O21 S2 88.0(4) . . ?
Pt2 O21 S2 47.35(10) . . ?
C12 C11 C16 117.7(8) . . ?
C12 C11 S1 117.7(7) . . ?
C16 C11 S1 124.6(6) . . ?
C13 C12 C11 121.2(11) . . ?
C13 C12 S1 156.1(9) . . ?
C11 C12 S1 34.9(5) . . ?
C12 C13 C14 120.3(10) . . ?
C15 C14 C13 119.7(10) . . ?
C14 C15 C16 121.1(11) . . ?
C15 C16 C11 119.9(8) . . ?
C15 C16 C17 118.1(8) . . ?
C11 C16 C17 121.9(7) . . ?
C15 C16 S1 150.8(7) . . ?
C11 C16 S1 31.0(4) . . ?
C17 C16 S1 91.0(4) . . ?
O12 C17 O11 121.4(7) . . ?
O12 C17 C16 117.6(7) . . ?
O11 C17 C16 121.0(7) . . ?
O12 C17 S1 151.8(5) . . ?
O11 C17 S1 66.9(4) . . ?
C16 C17 S1 60.9(4) . . ?
C22 C21 C26 119.4(6) . . ?
C22 C21 S2 116.4(5) . . ?
C26 C21 S2 124.2(5) . . ?
C23 C22 C21 121.8(7) . . ?
C23 C22 S2 157.8(6) . . ?
C21 C22 S2 36.2(3) . . ?
C24 C23 C22 119.0(7) . . ?
C23 C24 C25 119.9(7) . . ?
C26 C25 C24 121.7(7) . . ?
C25 C26 C21 118.1(7) . . ?
C25 C26 C27 115.6(6) . . ?
C21 C26 C27 126.3(6) . . ?
C25 C26 S2 149.3(5) . . ?
C21 C26 S2 31.4(3) . . ?
C27 C26 S2 95.0(4) . . ?
O22 C27 O21 120.9(6) . . ?
O22 C27 C26 118.7(6) . . ?
O21 C27 C26 120.3(6) . . ?
O22 C27 S2 154.9(5) . . ?
O21 C27 S2 68.9(4) . . ?
C26 C27 S2 58.2(3) . . ?
C32 C31 C36 118.6(7) . . ?
C32 C31 P1 120.2(6) . . ?
C36 C31 P1 121.1(5) . . ?
C32 C31 S1 142.0(5) . . ?
C36 C31 S1 69.3(4) . . ?
P1 C31 S1 66.8(2) . . ?
C33 C32 C31 120.8(7) . . ?
C32 C33 C34 120.2(7) . . ?
C35 C34 C33 119.8(7) . . ?
C34 C35 C36 121.0(7) . . ?
C35 C36 C31 119.5(7) . . ?
C35 C36 S1 130.7(5) . . ?
C31 C36 S1 86.3(4) . . ?
C42 C41 C46 118.6(7) . . ?
C42 C41 P1 119.7(5) . . ?
C46 C41 P1 121.0(6) . . ?
C41 C42 C43 120.9(7) . . ?
C44 C43 C42 120.2(8) . . ?
C45 C44 C43 118.8(8) . . ?
C44 C45 C46 121.0(8) . . ?
C45 C46 C41 120.4(8) . . ?
C52 C51 C56 120.4(6) . . ?
C52 C51 P1 123.3(5) . . ?
C56 C51 P1 116.3(5) . . ?
C51 C52 C53 119.0(7) . . ?
C54 C53 C52 121.1(8) . . ?
C53 C54 C55 119.5(8) . . ?
C54 C55 C56 120.5(8) . . ?
C55 C56 C51 119.4(7) . . ?
C55 C56 S2 118.8(5) . . ?
C51 C56 S2 86.1(4) . . ?
C66 C61 C62 119.2(7) . . ?
C66 C61 P2 121.0(5) . . ?
C62 C61 P2 119.8(6) . . ?
C63 C62 C61 120.4(8) . . ?
C62 C63 C64 120.2(8) . . ?
C63 C64 C65 119.8(8) . . ?
C66 C65 C64 120.3(8) . . ?
C61 C66 C65 120.0(7) . . ?
C72 C71 C76 119.4(7) . . ?
C72 C71 P2 117.3(5) . . ?
C76 C71 P2 123.2(6) . . ?
C73 C72 C71 120.0(7) . . ?
C74 C73 C72 120.2(8) . . ?
C73 C74 C75 119.8(8) . . ?
C76 C75 C74 120.7(8) . . ?
C75 C76 C71 119.9(8) . . ?
C86 C81 C82 119.6(7) . . ?
C86 C81 P2 117.3(5) . . ?
C82 C81 P2 122.7(5) . . ?
C86 C81 S2 95.3(4) . . ?
C82 C81 S2 98.0(4) . . ?
P2 C81 S2 70.8(2) . . ?
C83 C82 C81 119.7(7) . . ?
C84 C83 C82 119.8(8) . . ?
C85 C84 C83 121.0(8) . . ?
C84 C85 C86 119.9(8) . . ?
C85 C86 C81 120.0(7) . . ?
O92 O92 C92 60.5(7) 2 . ?
O92 C92 O92 58.9(15) 2 . ?

loop_
_geom_bond_atom_site_label_1
_geom_bond_atom_site_label_2
_geom_bond_distance
_geom_bond_site_symmetry_2
_geom_bond_publ_flag
Pt1 O11 2.068(5) . ?
Pt1 P1 2.2124(17) . ?
Pt1 S1 2.3068(19) . ?
Pt1 S2 2.3595(17) . ?
Pt2 N1 2.055(6) . ?
Pt2 O21 2.061(4) . ?
Pt2 P2 2.2096(17) . ?
Pt2 S2 2.2799(17) . ?
S1 C11 1.751(9) . ?
S1 C12 2.708(10) . ?
S1 C16 2.805(9) . ?
S1 O11 2.952(5) . ?
S1 P1 3.172(3) . ?
S1 C36 3.201(8) . ?
S1 C17 3.208(8) . ?
S1 C31 3.414(7) . ?
S1 S2 4.658(3) . ?
S2 C21 1.785(7) . ?
S2 C22 2.707(8) . ?
S2 C26 2.830(7) . ?
S2 O21 3.099(5) . ?
S2 O11 3.113(5) . ?
S2 P2 3.147(2) . ?
S2 C81 3.232(7) . ?
S2 C56 3.301(8) . ?
S2 C27 3.319(7) . ?
S2 P1 3.427(2) . ?
P1 C31 1.811(7) . ?
P1 C41 1.813(7) . ?
P1 C51 1.834(7) . ?
P2 C61 1.820(7) . ?
P2 C71 1.828(7) . ?
P2 C81 1.831(7) . ?
O11 C17 1.270(9) . ?
O12 C17 1.249(9) . ?
O21 C27 1.299(8) . ?
O22 C27 1.225(8) . ?
C11 C12 1.405(12) . ?
C11 C16 1.412(12) . ?
C12 C13 1.368(16) . ?
C13 C14 1.384(18) . ?
C14 C15 1.370(14) . ?
C15 C16 1.383(12) . ?
C16 C17 1.509(11) . ?
C21 C22 1.391(9) . ?
C21 C26 1.412(9) . ?
C22 C23 1.381(11) . ?
C23 C24 1.381(12) . ?
C24 C25 1.395(11) . ?
C25 C26 1.385(10) . ?
C26 C27 1.504(10) . ?
C31 C32 1.395(10) . ?
C31 C36 1.413(10) . ?
C32 C33 1.381(11) . ?
C33 C34 1.390(11) . ?
C34 C35 1.373(11) . ?
C35 C36 1.388(10) . ?
C41 C42 1.377(11) . ?
C41 C46 1.385(10) . ?
C42 C43 1.391(10) . ?
C43 C44 1.380(12) . ?
C44 C45 1.379(13) . ?
C45 C46 1.381(11) . ?
C51 C52 1.382(10) . ?
C51 C56 1.403(10) . ?
C52 C53 1.399(11) . ?
C53 C54 1.380(12) . ?
C54 C55 1.384(12) . ?
C55 C56 1.392(10) . ?
C61 C66 1.382(10) . ?
C61 C62 1.408(10) . ?
C62 C63 1.365(11) . ?
C63 C64 1.386(13) . ?
C64 C65 1.386(12) . ?
C65 C66 1.385(11) . ?
C71 C72 1.388(10) . ?
C71 C76 1.389(10) . ?
C72 C73 1.387(11) . ?
C73 C74 1.374(12) . ?
C74 C75 1.376(13) . ?
C75 C76 1.375(11) . ?
C81 C86 1.390(11) . ?
C81 C82 1.392(10) . ?
C82 C83 1.391(11) . ?
C83 C84 1.377(12) . ?
C84 C85 1.365(12) . ?
C85 C86 1.389(10) . ?
O91 C91 1.399(11) . ?
O92 O92 1.26(2) 2 ?
O92 C92 1.28(2) . ?
C92 O92 1.28(2) 2 ?
